data_7022736
loop_
_publ_author_name
'Ma, Erin S. F.'
'Patrick, Brian O.'
'James, Brian R.'

_publ_section_title
;
 Reversible binding of water, methanol, and ethanol to a five-coordinate
 ruthenium(II) complex.
;
_journal_issue 12
_journal_name_full 'Dalton transactions (Cambridge, England : 2003)'
_journal_page_first 4291
_journal_page_last 4298
_journal_paper_doi 10.1039/c3dt32909g
_journal_volume 42
_journal_year 2013
_chemical_formula_sum 'C50 H49 Cl2 N O P2 Ru'
_chemical_formula_weight 913.81
_chemical_name_systematic
;
?
;
_space_group_crystal_system monoclinic
_space_group_IT_number 14
_space_group_name_Hall '-P 2yn'
_space_group_name_H-M_alt 'P 1 21/n 1'
_symmetry_space_group_name_Hall '-P 2yn'
_symmetry_space_group_name_H-M 'P 1 21/n 1'
_atom_sites_solution_hydrogens mixed
_audit_creation_method SHELXL-2012
_cell_angle_alpha 90
_cell_angle_beta 90.7060(10)
_cell_angle_gamma 90
_cell_formula_units_Z 4
_cell_length_a 10.5773(6)
_cell_length_b 16.979(2)
_cell_length_c 24.2616(6)
_cell_measurement_reflns_used 17613
_cell_measurement_temperature 180(2)
_cell_measurement_theta_max 30.05
_cell_measurement_theta_min 2.0
_cell_volume 4356.9(6)
_computing_cell_refinement 'Bruker SAINT'
_computing_data_collection 'Bruker APEX2'
_computing_data_reduction 'Bruker SAINT'
_computing_molecular_graphics 'Bruker SHELXTL'
_computing_publication_material 'Bruker SHELXTL'
_computing_structure_refinement 'SHELXL-2012 (Sheldrick, 2012)'
_computing_structure_solution 'SIR97 (Giacovazzo, 1999)'
_diffrn_ambient_temperature 180(2)
_diffrn_measured_fraction_theta_full 0.983
_diffrn_measured_fraction_theta_max 0.841
_diffrn_measurement_device_type 'Rigaku/ADSC CCD'
_diffrn_measurement_method 'area detector'
_diffrn_radiation_source 'fine-focus sealed tube'
_diffrn_radiation_type MoK\a
_diffrn_radiation_wavelength 0.7107
_diffrn_reflns_av_R_equivalents 0.0739
_diffrn_reflns_av_unetI/netI 0.0672
_diffrn_reflns_Laue_measured_fraction_full 0.983
_diffrn_reflns_Laue_measured_fraction_max 0.841
_diffrn_reflns_limit_h_max 14
_diffrn_reflns_limit_h_min -10
_diffrn_reflns_limit_k_max 20
_diffrn_reflns_limit_k_min -21
_diffrn_reflns_limit_l_max 28
_diffrn_reflns_limit_l_min -32
_diffrn_reflns_number 38191
_diffrn_reflns_point_group_measured_fraction_full 0.983
_diffrn_reflns_point_group_measured_fraction_max 0.841
_diffrn_reflns_theta_full 25.000
_diffrn_reflns_theta_max 30.035
_diffrn_reflns_theta_min 2.063
_exptl_absorpt_coefficient_mu 0.594
_exptl_absorpt_correction_T_max 0.954
_exptl_absorpt_correction_T_min 0.581
_exptl_absorpt_correction_type multi-scan
_exptl_absorpt_process_details 'SADABS (Sheldrick, 2008)'
_exptl_crystal_colour pink
_exptl_crystal_density_diffrn 1.393
_exptl_crystal_density_method 'not measured'
_exptl_crystal_description needle
_exptl_crystal_F_000 1888
_exptl_crystal_size_max 0.30
_exptl_crystal_size_mid 0.12
_exptl_crystal_size_min 0.08
_refine_diff_density_max 2.034
_refine_diff_density_min -1.392
_refine_diff_density_rms 0.140
_refine_ls_extinction_method none
_refine_ls_goodness_of_fit_ref 1.103
_refine_ls_hydrogen_treatment mixed
_refine_ls_matrix_type full
_refine_ls_number_parameters 597
_refine_ls_number_reflns 10710
_refine_ls_number_restraints 1150
_refine_ls_restrained_S_all 1.049
_refine_ls_R_factor_all 0.1357
_refine_ls_R_factor_gt 0.0759
_refine_ls_shift/su_max 0.001
_refine_ls_shift/su_mean 0.000
_refine_ls_structure_factor_coef Fsqd
_refine_ls_weighting_details
;
w=1/[\s^2^(Fo^2^)+(0.0801P)^2^+17.5926P]
where P=(Fo^2^+2Fc^2^)/3
;
_refine_ls_weighting_scheme calc
_refine_ls_wR_factor_gt 0.1670
_refine_ls_wR_factor_ref 0.2023
_reflns_Friedel_coverage 0.000
_reflns_number_gt 6767
_reflns_number_total 10710
_reflns_threshold_expression 'I > 2\s(I)'
_cod_data_source_file c3dt32909g.txt
_cod_data_source_block bj254
_cod_database_code 7022736
_shelx_space_group_comment
;
The symmetry employed for this shelxl refinement is uniquely defined
by the following loop, which should always be used as a source of
symmetry information in preference to the above space-group names.
They are only intended as comments.
;
_shelxl_version_number 2012-9

loop_
_space_group_symop_operation_xyz
'x, y, z'
'-x+1/2, y+1/2, -z+1/2'
'-x, -y, -z'
'x-1/2, -y-1/2, z-1/2'

loop_
_atom_site_label
_atom_site_type_symbol
_atom_site_fract_x
_atom_site_fract_y
_atom_site_fract_z
_atom_site_U_iso_or_equiv
_atom_site_adp_type
_atom_site_occupancy
_atom_site_site_symmetry_order
_atom_site_calc_flag
_atom_site_refinement_flags_posn
_atom_site_refinement_flags_adp
_atom_site_refinement_flags_occupancy
_atom_site_disorder_assembly
_atom_site_disorder_group
Ru1 Ru 0.43566(4) 0.53472(2) 0.37007(2) 0.02550(13) Uani 1 1 d . U . . .
Cl1 Cl 0.27183(11) 0.61621(8) 0.33182(6) 0.0324(3) Uani 1 1 d . U . . .
Cl2 Cl 0.58436(11) 0.46822(8) 0.43068(5) 0.0304(3) Uani 1 1 d . U . . .
P1 P 0.57871(11) 0.52745(8) 0.30348(6) 0.0262(3) Uani 1 1 d . U . . .
P2 P 0.31151(12) 0.42789(8) 0.34530(6) 0.0274(3) Uani 1 1 d . U . . .
O1 O 0.3258(4) 0.5510(2) 0.44719(16) 0.0345(9) Uani 1 1 d D U . . .
N1 N 0.5544(4) 0.6443(3) 0.39354(18) 0.0292(9) Uani 1 1 d . U . . .
C1 C 0.7107(5) 0.5849(3) 0.3318(2) 0.0320(12) Uani 1 1 d . U . . .
C2 C 0.6869(5) 0.6318(3) 0.3773(2) 0.0310(12) Uani 1 1 d . U . . .
C3 C 0.7858(5) 0.6725(4) 0.4029(3) 0.0423(15) Uani 1 1 d . U . . .
H3 H 0.7703 0.7045 0.4343 0.051 Uiso 1 1 calc R U . . .
C4 C 0.9073(6) 0.6659(4) 0.3821(3) 0.0491(17) Uani 1 1 d . U . . .
H4 H 0.9752 0.6927 0.4000 0.059 Uiso 1 1 calc R U . . .
C5 C 0.9305(5) 0.6215(4) 0.3365(3) 0.0467(17) Uani 1 1 d . U . . .
H5 H 1.0137 0.6185 0.3223 0.056 Uiso 1 1 calc R U . . .
C6 C 0.8319(5) 0.5805(4) 0.3104(3) 0.0401(14) Uani 1 1 d . U . . .
H6 H 0.8475 0.5500 0.2784 0.048 Uiso 1 1 calc R U . . .
C7 C 0.5440(6) 0.6606(4) 0.4535(3) 0.0423(14) Uani 1 1 d . U . . .
H7A H 0.5821 0.6171 0.4745 0.063 Uiso 1 1 calc R U . . .
H7B H 0.4546 0.6656 0.4631 0.063 Uiso 1 1 calc R U . . .
H7C H 0.5883 0.7097 0.4624 0.063 Uiso 1 1 calc R U . . .
C8 C 0.5112(6) 0.7165(3) 0.3637(3) 0.0400(14) Uani 1 1 d . U . . .
H8A H 0.5651 0.7611 0.3744 0.060 Uiso 1 1 calc R U . . .
H8B H 0.4234 0.7280 0.3734 0.060 Uiso 1 1 calc R U . . .
H8C H 0.5167 0.7079 0.3239 0.060 Uiso 1 1 calc R U . . .
C9 C 0.5663(5) 0.5703(3) 0.2336(2) 0.0339(12) Uani 1 1 d . U . . .
C10 C 0.4762(5) 0.6281(3) 0.2216(2) 0.0350(12) Uani 1 1 d . U . . .
H10 H 0.4173 0.6431 0.2489 0.042 Uiso 1 1 calc R U . . .
C11 C 0.4719(6) 0.6636(4) 0.1705(3) 0.0441(15) Uani 1 1 d . U . . .
H11 H 0.4093 0.7024 0.1628 0.053 Uiso 1 1 calc R U . . .
C12 C 0.5572(6) 0.6434(4) 0.1304(3) 0.0500(16) Uani 1 1 d . U . . .
H12 H 0.5528 0.6680 0.0952 0.060 Uiso 1 1 calc R U . . .
C13 C 0.6490(7) 0.5877(5) 0.1410(3) 0.0569(19) Uani 1 1 d . U . . .
H13 H 0.7090 0.5746 0.1137 0.068 Uiso 1 1 calc R U . . .
C14 C 0.6532(6) 0.5506(4) 0.1922(3) 0.0455(15) Uani 1 1 d . U . . .
H14 H 0.7155 0.5114 0.1994 0.055 Uiso 1 1 calc R U . . .
C15 C 0.6505(5) 0.4306(3) 0.2894(2) 0.0336(12) Uani 1 1 d . U . . .
C16 C 0.6023(6) 0.3838(4) 0.2470(3) 0.0431(14) Uani 1 1 d . U . . .
H16 H 0.5356 0.4031 0.2242 0.052 Uiso 1 1 calc R U . . .
C17 C 0.6507(7) 0.3094(4) 0.2379(3) 0.0551(18) Uani 1 1 d . U . . .
H17 H 0.6187 0.2783 0.2083 0.066 Uiso 1 1 calc R U . . .
C18 C 0.7461(7) 0.2805(4) 0.2718(4) 0.060(2) Uani 1 1 d . U . . .
H18 H 0.7797 0.2294 0.2655 0.071 Uiso 1 1 calc R U . . .
C19 C 0.7922(6) 0.3254(4) 0.3147(3) 0.0473(16) Uani 1 1 d . U . . .
H19 H 0.8558 0.3047 0.3387 0.057 Uiso 1 1 calc R U . . .
C20 C 0.7459(5) 0.4010(4) 0.3230(3) 0.0385(13) Uani 1 1 d . U . . .
H20 H 0.7800 0.4326 0.3519 0.046 Uiso 1 1 calc R U . . .
C21 C 0.3778(5) 0.3279(3) 0.3368(2) 0.0322(12) Uani 1 1 d . U . . .
C22 C 0.4720(6) 0.3023(4) 0.3726(3) 0.0441(15) Uani 1 1 d . U . . .
H22 H 0.5032 0.3370 0.4004 0.053 Uiso 1 1 calc R U . . .
C23 C 0.5215(6) 0.2272(4) 0.3687(3) 0.0496(17) Uani 1 1 d . U . . .
H23 H 0.5873 0.2108 0.3931 0.060 Uiso 1 1 calc R U . . .
C24 C 0.4746(6) 0.1760(4) 0.3290(3) 0.0505(17) Uani 1 1 d . U . . .
H24 H 0.5072 0.1240 0.3266 0.061 Uiso 1 1 calc R U . . .
C25 C 0.3812(6) 0.2002(4) 0.2930(3) 0.0479(16) Uani 1 1 d . U . . .
H25 H 0.3494 0.1650 0.2657 0.057 Uiso 1 1 calc R U . . .
C26 C 0.3332(5) 0.2760(4) 0.2965(3) 0.0390(13) Uani 1 1 d . U . . .
H26 H 0.2693 0.2927 0.2713 0.047 Uiso 1 1 calc R U . . .
C27 C 0.1829(5) 0.4092(3) 0.3949(2) 0.0313(12) Uani 1 1 d . U . . .
C28 C 0.1730(6) 0.3400(4) 0.4261(3) 0.0394(14) Uani 1 1 d . U . . .
H28 H 0.2366 0.3007 0.4240 0.047 Uiso 1 1 calc R U . . .
C29 C 0.0693(6) 0.3294(4) 0.4601(3) 0.0474(16) Uani 1 1 d . U . . .
H29 H 0.0621 0.2823 0.4810 0.057 Uiso 1 1 calc R U . . .
C30 C -0.0238(6) 0.3868(4) 0.4640(3) 0.0472(16) Uani 1 1 d . U . . .
H30 H -0.0945 0.3785 0.4871 0.057 Uiso 1 1 calc R U . . .
C31 C -0.0134(5) 0.4560(4) 0.4342(3) 0.0411(14) Uani 1 1 d . U . . .
H31 H -0.0761 0.4958 0.4371 0.049 Uiso 1 1 calc R U . . .
C32 C 0.0895(5) 0.4663(3) 0.4002(2) 0.0333(12) Uani 1 1 d . U . . .
H32 H 0.0965 0.5139 0.3799 0.040 Uiso 1 1 calc R U . . .
C33 C 0.2152(5) 0.4376(3) 0.2819(2) 0.0311(12) Uani 1 1 d . U . . .
C34 C 0.0961(5) 0.4042(4) 0.2756(3) 0.0423(15) Uani 1 1 d . U . . .
H34 H 0.0609 0.3755 0.3053 0.051 Uiso 1 1 calc R U . . .
C35 C 0.0278(6) 0.4119(4) 0.2270(3) 0.0500(17) Uani 1 1 d . U . . .
H35 H -0.0536 0.3887 0.2235 0.060 Uiso 1 1 calc R U . . .
C36 C 0.0780(7) 0.4534(5) 0.1833(3) 0.0551(18) Uani 1 1 d . U . . .
H36 H 0.0314 0.4586 0.1498 0.066 Uiso 1 1 calc R U . . .
C37 C 0.1960(6) 0.4872(4) 0.1888(3) 0.0470(16) Uani 1 1 d . U . . .
H37 H 0.2305 0.5162 0.1591 0.056 Uiso 1 1 calc R U . . .
C38 C 0.2642(6) 0.4789(4) 0.2373(3) 0.0405(14) Uani 1 1 d . U . . .
H38 H 0.3460 0.5017 0.2404 0.049 Uiso 1 1 calc R U . . .
C39 C 0.2643(16) 0.1256(6) 0.4682(5) 0.113(5) Uani 1 1 d . U . . .
H39 H 0.2461 0.1371 0.4306 0.135 Uiso 1 1 calc R U . . .
C40 C 0.3864(13) 0.1097(7) 0.4851(5) 0.104(4) Uani 1 1 d . U . . .
H40 H 0.4526 0.1085 0.4591 0.125 Uiso 1 1 calc R U . . .
C41 C 0.4117(11) 0.0959(6) 0.5395(5) 0.093(3) Uani 1 1 d . U . . .
H41 H 0.4962 0.0866 0.5515 0.111 Uiso 1 1 calc R U . . .
C42 C 0.3162(10) 0.0951(6) 0.5767(5) 0.085(3) Uani 1 1 d . U . . .
H42 H 0.3340 0.0844 0.6144 0.102 Uiso 1 1 calc R U . . .
C43 C 0.1963(10) 0.1098(6) 0.5600(5) 0.097(3) Uani 1 1 d . U . . .
H43 H 0.1304 0.1095 0.5862 0.116 Uiso 1 1 calc R U . . .
C44 C 0.1686(13) 0.1248(6) 0.5064(6) 0.110(4) Uani 1 1 d . U . . .
H44 H 0.0838 0.1347 0.4952 0.132 Uiso 1 1 calc R U . . .
C45 C 0.7726(17) 0.1826(12) 0.5114(8) 0.070(5) Uani 0.449(19) 1 d G U P A 1
H45 H 0.7382 0.2056 0.4788 0.084 Uiso 0.449(19) 1 calc R U P A 1
C46 C 0.789(2) 0.2279(8) 0.5587(12) 0.062(6) Uani 0.449(19) 1 d G U P A 1
H46 H 0.7653 0.2819 0.5584 0.074 Uiso 0.449(19) 1 calc R U P A 1
C47 C 0.839(2) 0.1942(12) 0.6063(8) 0.072(6) Uani 0.449(19) 1 d G U P A 1
H47 H 0.8501 0.2251 0.6386 0.086 Uiso 0.449(19) 1 calc R U P A 1
C48 C 0.873(2) 0.1151(13) 0.6066(6) 0.078(6) Uani 0.449(19) 1 d G U P A 1
H48 H 0.9079 0.0921 0.6392 0.094 Uiso 0.449(19) 1 calc R U P A 1
C49 C 0.857(2) 0.0698(7) 0.5594(8) 0.084(6) Uani 0.449(19) 1 d G U P A 1
H49 H 0.8809 0.0158 0.5596 0.101 Uiso 0.449(19) 1 calc R U P A 1
C50 C 0.807(2) 0.1035(11) 0.5117(6) 0.072(6) Uani 0.449(19) 1 d G U P A 1
H50 H 0.7960 0.0726 0.4794 0.086 Uiso 0.449(19) 1 calc R U P A 1
C45B C 0.749(3) 0.2319(17) 0.5043(13) 0.057(6) Uani 0.32(3) 1 d G U P B 2
H45B H 0.7230 0.2733 0.4803 0.068 Uiso 0.32(3) 1 calc R U P B 2
C46B C 0.745(3) 0.1543(18) 0.4861(10) 0.069(7) Uani 0.32(3) 1 d G U P B 2
H46B H 0.7169 0.1426 0.4497 0.083 Uiso 0.32(3) 1 calc R U P B 2
C47B C 0.783(4) 0.0937(15) 0.5212(12) 0.084(7) Uani 0.32(3) 1 d G U P B 2
H47B H 0.7803 0.0407 0.5088 0.101 Uiso 0.32(3) 1 calc R U P B 2
C48B C 0.824(3) 0.1108(18) 0.5745(11) 0.080(7) Uani 0.32(3) 1 d G U P B 2
H48B H 0.8498 0.0694 0.5985 0.095 Uiso 0.32(3) 1 calc R U P B 2
C49B C 0.828(3) 0.188(2) 0.5927(10) 0.062(7) Uani 0.32(3) 1 d G U P B 2
H49B H 0.8559 0.2000 0.6291 0.075 Uiso 0.32(3) 1 calc R U P B 2
C50B C 0.790(3) 0.2489(17) 0.5576(14) 0.058(7) Uani 0.32(3) 1 d G U P B 2
H50B H 0.7925 0.3019 0.5700 0.069 Uiso 0.32(3) 1 calc R U P B 2
C45C C 0.754(5) 0.218(3) 0.527(3) 0.060(8) Uani 0.22(3) 1 d G U P C 3
H45C H 0.7166 0.2642 0.5111 0.073 Uiso 0.22(3) 1 calc R U P C 3
C46C C 0.801(5) 0.219(3) 0.580(3) 0.062(7) Uani 0.22(3) 1 d G U P C 3
H46C H 0.7959 0.2663 0.6016 0.075 Uiso 0.22(3) 1 calc R U P C 3
C47C C 0.856(5) 0.152(4) 0.6029(15) 0.076(8) Uani 0.22(3) 1 d G U P C 3
H47C H 0.8880 0.1531 0.6396 0.091 Uiso 0.22(3) 1 calc R U P C 3
C48C C 0.863(6) 0.084(3) 0.572(2) 0.080(8) Uani 0.22(3) 1 d G U P C 3
H48C H 0.9008 0.0377 0.5873 0.096 Uiso 0.22(3) 1 calc R U P C 3
C49C C 0.816(6) 0.082(2) 0.518(2) 0.074(8) Uani 0.22(3) 1 d G U P C 3
H49C H 0.8214 0.0356 0.4968 0.089 Uiso 0.22(3) 1 calc R U P C 3
C50C C 0.762(5) 0.150(4) 0.4955(15) 0.064(8) Uani 0.22(3) 1 d G U P C 3
H50C H 0.7293 0.1488 0.4588 0.077 Uiso 0.22(3) 1 calc R U P C 3
H1 H 0.363(7) 0.540(5) 0.4784(19) 0.096 Uiso 1 1 d D U . . .
H2 H 0.253(4) 0.527(5) 0.447(3) 0.096 Uiso 1 1 d D U . . .

loop_
_atom_site_aniso_label
_atom_site_aniso_U_11
_atom_site_aniso_U_22
_atom_site_aniso_U_33
_atom_site_aniso_U_23
_atom_site_aniso_U_13
_atom_site_aniso_U_12
Ru1 0.0218(2) 0.0285(2) 0.0261(2) -0.00070(18) -0.00470(14) -0.00073(15)
Cl1 0.0239(6) 0.0362(7) 0.0371(7) 0.0011(6) -0.0048(5) 0.0029(5)
Cl2 0.0300(6) 0.0349(7) 0.0262(7) 0.0007(6) -0.0083(5) 0.0016(5)
P1 0.0200(6) 0.0310(7) 0.0276(7) -0.0006(6) -0.0019(5) -0.0011(5)
P2 0.0256(6) 0.0290(7) 0.0276(7) 0.0003(6) -0.0037(5) -0.0035(5)
O1 0.033(2) 0.045(2) 0.026(2) 0.0018(18) 0.0014(15) 0.0040(16)
N1 0.028(2) 0.031(2) 0.028(2) -0.0010(19) -0.0040(17) -0.0026(17)
C1 0.024(2) 0.030(3) 0.042(3) 0.006(2) -0.005(2) 0.0005(19)
C2 0.028(3) 0.031(3) 0.034(3) 0.004(2) -0.007(2) -0.004(2)
C3 0.035(3) 0.042(3) 0.050(4) -0.003(3) -0.014(3) -0.009(2)
C4 0.039(3) 0.044(4) 0.063(5) 0.009(3) -0.024(3) -0.012(3)
C5 0.021(3) 0.056(4) 0.063(4) 0.022(4) -0.004(3) -0.001(2)
C6 0.029(3) 0.040(3) 0.051(4) 0.013(3) -0.003(2) -0.008(2)
C7 0.041(3) 0.043(4) 0.042(4) -0.012(3) -0.004(3) -0.008(3)
C8 0.040(3) 0.031(3) 0.049(4) -0.002(3) -0.008(3) -0.002(2)
C9 0.033(3) 0.035(3) 0.034(3) -0.001(2) -0.004(2) -0.007(2)
C10 0.032(3) 0.037(3) 0.036(3) 0.005(3) -0.003(2) -0.007(2)
C11 0.042(3) 0.042(4) 0.048(4) 0.013(3) -0.008(3) -0.002(3)
C12 0.055(4) 0.057(4) 0.038(4) 0.007(3) -0.004(3) 0.001(3)
C13 0.060(4) 0.068(5) 0.043(4) 0.006(4) 0.012(3) 0.009(4)
C14 0.045(4) 0.060(4) 0.031(3) -0.001(3) 0.000(3) 0.009(3)
C15 0.026(3) 0.034(3) 0.040(3) -0.004(3) 0.006(2) 0.000(2)
C16 0.042(3) 0.043(4) 0.044(4) -0.004(3) 0.001(3) -0.001(3)
C17 0.061(4) 0.043(4) 0.062(5) -0.016(3) 0.015(4) -0.003(3)
C18 0.051(4) 0.038(4) 0.090(6) -0.007(4) 0.015(4) 0.008(3)
C19 0.037(3) 0.035(3) 0.070(5) 0.005(3) 0.013(3) 0.009(2)
C20 0.031(3) 0.036(3) 0.049(4) 0.005(3) 0.003(2) 0.000(2)
C21 0.027(3) 0.036(3) 0.034(3) 0.004(2) 0.001(2) 0.000(2)
C22 0.043(3) 0.044(4) 0.045(4) -0.004(3) -0.010(3) -0.002(3)
C23 0.052(4) 0.031(3) 0.065(5) -0.001(3) -0.016(3) 0.005(3)
C24 0.044(4) 0.033(3) 0.074(5) -0.006(3) 0.004(3) -0.001(3)
C25 0.040(3) 0.038(4) 0.065(4) -0.021(3) 0.002(3) -0.003(3)
C26 0.037(3) 0.043(3) 0.037(3) -0.009(3) -0.003(2) -0.004(2)
C27 0.027(3) 0.035(3) 0.032(3) 0.000(2) -0.008(2) -0.010(2)
C28 0.041(3) 0.034(3) 0.043(4) -0.004(3) -0.010(3) -0.006(2)
C29 0.054(4) 0.045(4) 0.043(4) 0.005(3) 0.008(3) -0.011(3)
C30 0.042(3) 0.058(4) 0.042(4) -0.002(3) 0.006(3) -0.013(3)
C31 0.028(3) 0.053(4) 0.043(4) -0.004(3) 0.002(2) -0.001(2)
C32 0.028(3) 0.035(3) 0.036(3) 0.008(3) 0.000(2) -0.001(2)
C33 0.025(2) 0.034(3) 0.034(3) -0.003(2) -0.007(2) -0.001(2)
C34 0.036(3) 0.052(4) 0.038(3) 0.002(3) -0.013(3) -0.013(3)
C35 0.034(3) 0.069(5) 0.047(4) -0.008(3) -0.015(3) -0.010(3)
C36 0.058(4) 0.071(5) 0.036(4) 0.002(3) -0.022(3) -0.008(3)
C37 0.051(4) 0.059(4) 0.030(3) 0.005(3) -0.011(3) -0.013(3)
C38 0.038(3) 0.048(4) 0.035(3) 0.001(3) -0.008(2) -0.012(2)
C39 0.190(13) 0.049(6) 0.097(9) 0.025(6) -0.075(9) -0.016(7)
C40 0.144(10) 0.081(7) 0.087(8) 0.013(6) -0.010(7) -0.021(7)
C41 0.106(8) 0.085(7) 0.086(7) 0.028(6) -0.033(6) -0.026(6)
C42 0.088(7) 0.080(6) 0.086(7) 0.002(5) -0.028(6) -0.013(5)
C43 0.090(7) 0.071(6) 0.128(9) -0.004(6) -0.041(7) 0.009(5)
C44 0.123(9) 0.062(6) 0.143(11) 0.001(7) -0.073(8) 0.002(6)
C45 0.075(10) 0.067(12) 0.068(11) -0.010(10) 0.009(9) -0.001(10)
C46 0.059(10) 0.063(11) 0.064(13) 0.003(10) 0.009(10) -0.015(9)
C47 0.078(11) 0.072(12) 0.067(12) -0.013(10) 0.019(10) -0.026(10)
C48 0.112(13) 0.069(12) 0.053(10) -0.014(10) 0.011(9) -0.041(11)
C49 0.120(13) 0.069(11) 0.064(12) -0.018(9) 0.000(10) -0.030(10)
C50 0.097(13) 0.062(11) 0.057(10) -0.015(9) 0.009(9) -0.018(10)
C45B 0.056(11) 0.048(12) 0.067(14) -0.010(12) 0.017(11) 0.006(9)
C46B 0.069(13) 0.063(13) 0.076(13) -0.029(11) 0.009(11) 0.006(11)
C47B 0.097(15) 0.071(13) 0.084(13) -0.010(12) 0.003(12) -0.015(12)
C48B 0.094(13) 0.068(13) 0.077(12) 0.004(12) 0.002(11) -0.016(11)
C49B 0.069(12) 0.063(13) 0.055(12) -0.005(11) 0.018(11) -0.011(11)
C50B 0.053(11) 0.056(13) 0.065(14) -0.003(12) 0.014(11) 0.000(10)
C45C 0.067(13) 0.054(14) 0.061(16) -0.010(14) 0.017(14) 0.004(12)
C46C 0.063(13) 0.062(14) 0.062(15) -0.007(13) 0.020(13) -0.022(12)
C47C 0.092(14) 0.064(16) 0.072(14) -0.021(14) 0.014(13) -0.020(14)
C48C 0.108(15) 0.065(14) 0.068(14) -0.011(13) 0.018(13) -0.015(13)
C49C 0.085(15) 0.063(14) 0.074(14) -0.004(13) 0.000(13) 0.000(13)
C50C 0.071(14) 0.055(15) 0.067(15) -0.020(14) 0.007(13) 0.012(13)

loop_
_atom_type_symbol
_atom_type_description
_atom_type_scat_dispersion_real
_atom_type_scat_dispersion_imag
_atom_type_scat_source
C C 0.0033 0.0016 'International Tables Vol C Tables 4.2.6.8 and 6.1.1.4'
H H 0.0000 0.0000 'International Tables Vol C Tables 4.2.6.8 and 6.1.1.4'
N N 0.0061 0.0033 'International Tables Vol C Tables 4.2.6.8 and 6.1.1.4'
O O 0.0106 0.0060 'International Tables Vol C Tables 4.2.6.8 and 6.1.1.4'
P P 0.1023 0.0942 'International Tables Vol C Tables 4.2.6.8 and 6.1.1.4'
Cl Cl 0.1484 0.1585 'International Tables Vol C Tables 4.2.6.8 and 6.1.1.4'
Ru Ru -1.2594 0.8363 'International Tables Vol C Tables 4.2.6.8 and 6.1.1.4'

loop_
_geom_angle_atom_site_label_1
_geom_angle_atom_site_label_2
_geom_angle_atom_site_label_3
_geom_angle
P1 Ru1 O1 168.22(11)
P1 Ru1 N1 81.46(12)
O1 Ru1 N1 88.90(16)
P1 Ru1 P2 98.99(5)
O1 Ru1 P2 90.87(11)
N1 Ru1 P2 178.03(12)
P1 Ru1 Cl1 104.20(5)
O1 Ru1 Cl1 82.62(11)
N1 Ru1 Cl1 91.09(11)
P2 Ru1 Cl1 86.94(5)
P1 Ru1 Cl2 88.43(5)
O1 Ru1 Cl2 83.67(11)
N1 Ru1 Cl2 83.03(11)
P2 Ru1 Cl2 98.89(5)
Cl1 Ru1 Cl2 165.17(5)
C1 P1 C15 103.3(2)
C1 P1 C9 100.3(3)
C15 P1 C9 101.9(3)
C1 P1 Ru1 102.70(19)
C15 P1 Ru1 117.89(19)
C9 P1 Ru1 126.97(19)
C33 P2 C21 101.3(3)
C33 P2 C27 98.9(2)
C21 P2 C27 101.4(3)
C33 P2 Ru1 116.94(19)
C21 P2 Ru1 122.25(18)
C27 P2 Ru1 112.55(18)
Ru1 O1 H1 118(6)
Ru1 O1 H2 114(6)
H1 O1 H2 107(3)
C2 N1 C7 111.7(4)
C2 N1 C8 106.0(4)
C7 N1 C8 107.2(5)
C2 N1 Ru1 109.5(3)
C7 N1 Ru1 110.1(3)
C8 N1 Ru1 112.3(3)
C2 C1 C6 120.3(5)
C2 C1 P1 117.4(4)
C6 C1 P1 122.3(5)
C1 C2 C3 119.8(5)
C1 C2 N1 118.5(4)
C3 C2 N1 121.3(5)
C4 C3 C2 119.3(6)
C4 C3 H3 120.3
C2 C3 H3 120.3
C5 C4 C3 121.0(6)
C5 C4 H4 119.5
C3 C4 H4 119.5
C4 C5 C6 120.0(6)
C4 C5 H5 120.0
C6 C5 H5 120.0
C1 C6 C5 119.5(6)
C1 C6 H6 120.3
C5 C6 H6 120.3
N1 C7 H7A 109.5
N1 C7 H7B 109.5
H7A C7 H7B 109.5
N1 C7 H7C 109.5
H7A C7 H7C 109.5
H7B C7 H7C 109.5
N1 C8 H8A 109.5
N1 C8 H8B 109.5
H8A C8 H8B 109.5
N1 C8 H8C 109.5
H8A C8 H8C 109.5
H8B C8 H8C 109.5
C10 C9 C14 118.0(6)
C10 C9 P1 120.6(4)
C14 C9 P1 121.3(5)
C11 C10 C9 120.6(6)
C11 C10 H10 119.7
C9 C10 H10 119.7
C12 C11 C10 120.8(6)
C12 C11 H11 119.6
C10 C11 H11 119.6
C13 C12 C11 120.3(6)
C13 C12 H12 119.9
C11 C12 H12 119.9
C12 C13 C14 119.5(6)
C12 C13 H13 120.2
C14 C13 H13 120.2
C13 C14 C9 120.9(6)
C13 C14 H14 119.6
C9 C14 H14 119.6
C20 C15 C16 119.0(6)
C20 C15 P1 121.0(5)
C16 C15 P1 119.8(4)
C17 C16 C15 120.6(6)
C17 C16 H16 119.7
C15 C16 H16 119.7
C16 C17 C18 119.8(7)
C16 C17 H17 120.1
C18 C17 H17 120.1
C19 C18 C17 120.2(6)
C19 C18 H18 119.9
C17 C18 H18 119.9
C18 C19 C20 120.0(7)
C18 C19 H19 120.0
C20 C19 H19 120.0
C15 C20 C19 120.4(6)
C15 C20 H20 119.8
C19 C20 H20 119.8
C22 C21 C26 118.4(6)
C22 C21 P2 119.3(5)
C26 C21 P2 122.2(4)
C23 C22 C21 121.1(6)
C23 C22 H22 119.5
C21 C22 H22 119.5
C22 C23 C24 119.6(6)
C22 C23 H23 120.2
C24 C23 H23 120.2
C25 C24 C23 120.2(6)
C25 C24 H24 119.9
C23 C24 H24 119.9
C24 C25 C26 120.0(6)
C24 C25 H25 120.0
C26 C25 H25 120.0
C25 C26 C21 120.6(6)
C25 C26 H26 119.7
C21 C26 H26 119.7
C32 C27 C28 118.5(5)
C32 C27 P2 117.9(4)
C28 C27 P2 123.6(5)
C29 C28 C27 119.5(6)
C29 C28 H28 120.3
C27 C28 H28 120.3
C30 C29 C28 120.9(6)
C30 C29 H29 119.6
C28 C29 H29 119.6
C31 C30 C29 120.0(6)
C31 C30 H30 120.0
C29 C30 H30 120.0
C30 C31 C32 119.1(6)
C30 C31 H31 120.5
C32 C31 H31 120.5
C31 C32 C27 122.1(5)
C31 C32 H32 119.0
C27 C32 H32 119.0
C34 C33 C38 117.7(5)
C34 C33 P2 123.2(5)
C38 C33 P2 119.0(4)
C35 C34 C33 121.3(6)
C35 C34 H34 119.3
C33 C34 H34 119.3
C34 C35 C36 120.0(6)
C34 C35 H35 120.0
C36 C35 H35 120.0
C37 C36 C35 119.6(6)
C37 C36 H36 120.2
C35 C36 H36 120.2
C36 C37 C38 120.2(6)
C36 C37 H37 119.9
C38 C37 H37 119.9
C37 C38 C33 121.1(5)
C37 C38 H38 119.4
C33 C38 H38 119.4
C40 C39 C44 119.3(11)
C40 C39 H39 120.4
C44 C39 H39 120.4
C41 C40 C39 119.7(13)
C41 C40 H40 120.1
C39 C40 H40 120.1
C42 C41 C40 120.2(11)
C42 C41 H41 119.9
C40 C41 H41 119.9
C43 C42 C41 120.1(11)
C43 C42 H42 120.0
C41 C42 H42 120.0
C42 C43 C44 121.0(13)
C42 C43 H43 119.5
C44 C43 H43 119.5
C43 C44 C39 119.7(12)
C43 C44 H44 120.1
C39 C44 H44 120.1
C46 C45 C50 120.0
C46 C45 H45 120.0
C50 C45 H45 120.0
C47 C46 C45 120.0
C47 C46 H46 120.0
C45 C46 H46 120.0
C46 C47 C48 120.0
C46 C47 H47 120.0
C48 C47 H47 120.0
C47 C48 C49 120.0
C47 C48 H48 120.0
C49 C48 H48 120.0
C50 C49 C48 120.0
C50 C49 H49 120.0
C48 C49 H49 120.0
C49 C50 C45 120.0
C49 C50 H50 120.0
C45 C50 H50 120.0
C46B C45B C50B 120.0
C46B C45B H45B 120.0
C50B C45B H45B 120.0
C45B C46B C47B 120.0
C45B C46B H46B 120.0
C47B C46B H46B 120.0
C46B C47B C48B 120.0
C46B C47B H47B 120.0
C48B C47B H47B 120.0
C49B C48B C47B 120.0
C49B C48B H48B 120.0
C47B C48B H48B 120.0
C48B C49B C50B 120.0
C48B C49B H49B 120.0
C50B C49B H49B 120.0
C49B C50B C45B 120.0
C49B C50B H50B 120.0
C45B C50B H50B 120.0
C46C C45C C50C 120.0
C46C C45C H45C 120.0
C50C C45C H45C 120.0
C45C C46C C47C 120.0
C45C C46C H46C 120.0
C47C C46C H46C 120.0
C48C C47C C46C 120.0
C48C C47C H47C 120.0
C46C C47C H47C 120.0
C49C C48C C47C 120.0
C49C C48C H48C 120.0
C47C C48C H48C 120.0
C48C C49C C50C 120.0
C48C C49C H49C 120.0
C50C C49C H49C 120.0
C49C C50C C45C 120.0
C49C C50C H50C 120.0
C45C C50C H50C 120.0

loop_
_geom_bond_atom_site_label_1
_geom_bond_atom_site_label_2
_geom_bond_distance
Ru1 P1 2.2305(14)
Ru1 O1 2.232(4)
Ru1 N1 2.312(4)
Ru1 P2 2.3143(14)
Ru1 Cl1 2.3957(13)
Ru1 Cl2 2.4195(13)
P1 C1 1.830(5)
P1 C15 1.844(6)
P1 C9 1.848(6)
P2 C33 1.842(5)
P2 C21 1.849(6)
P2 C27 1.855(6)
O1 H1 0.870(10)
O1 H2 0.870(10)
N1 C2 1.475(7)
N1 C7 1.486(7)
N1 C8 1.493(7)
C1 C2 1.388(8)
C1 C6 1.390(8)
C2 C3 1.393(7)
C3 C4 1.392(9)
C3 H3 0.9500
C4 C5 1.364(10)
C4 H4 0.9500
C5 C6 1.398(8)
C5 H5 0.9500
C6 H6 0.9500
C7 H7A 0.9800
C7 H7B 0.9800
C7 H7C 0.9800
C8 H8A 0.9800
C8 H8B 0.9800
C8 H8C 0.9800
C9 C10 1.396(8)
C9 C14 1.410(8)
C10 C11 1.380(8)
C10 H10 0.9500
C11 C12 1.379(9)
C11 H11 0.9500
C12 C13 1.378(10)
C12 H12 0.9500
C13 C14 1.393(9)
C13 H13 0.9500
C14 H14 0.9500
C15 C20 1.383(8)
C15 C16 1.392(8)
C16 C17 1.381(9)
C16 H16 0.9500
C17 C18 1.386(11)
C17 H17 0.9500
C18 C19 1.374(10)
C18 H18 0.9500
C19 C20 1.390(8)
C19 H19 0.9500
C20 H20 0.9500
C21 C22 1.384(8)
C21 C26 1.395(8)
C22 C23 1.382(9)
C22 H22 0.9500
C23 C24 1.386(9)
C23 H23 0.9500
C24 C25 1.373(10)
C24 H24 0.9500
C25 C26 1.386(9)
C25 H25 0.9500
C26 H26 0.9500
C27 C32 1.391(8)
C27 C28 1.402(8)
C28 C29 1.394(9)
C28 H28 0.9500
C29 C30 1.389(10)
C29 H29 0.9500
C30 C31 1.385(9)
C30 H30 0.9500
C31 C32 1.385(8)
C31 H31 0.9500
C32 H32 0.9500
C33 C34 1.387(7)
C33 C38 1.394(8)
C34 C35 1.382(8)
C34 H34 0.9500
C35 C36 1.383(10)
C35 H35 0.9500
C36 C37 1.379(9)
C36 H36 0.9500
C37 C38 1.380(8)
C37 H37 0.9500
C38 H38 0.9500
C39 C40 1.377(17)
C39 C44 1.382(18)
C39 H39 0.9500
C40 C41 1.364(14)
C40 H40 0.9500
C41 C42 1.362(15)
C41 H41 0.9500
C42 C43 1.350(13)
C42 H42 0.9500
C43 C44 1.352(16)
C43 H43 0.9500
C44 H44 0.9500
C45 C46 1.3900
C45 C50 1.3900
C45 H45 0.9500
C46 C47 1.3900
C46 H46 0.9500
C47 C48 1.3900
C47 H47 0.9500
C48 C49 1.3900
C48 H48 0.9500
C49 C50 1.3900
C49 H49 0.9500
C50 H50 0.9500
C45B C46B 1.3900
C45B C50B 1.3900
C45B H45B 0.9500
C46B C47B 1.3900
C46B H46B 0.9500
C47B C48B 1.3900
C47B H47B 0.9500
C48B C49B 1.3900
C48B H48B 0.9500
C49B C50B 1.3900
C49B H49B 0.9500
C50B H50B 0.9500
C45C C46C 1.3900
C45C C50C 1.3900
C45C H45C 0.9500
C46C C47C 1.3900
C46C H46C 0.9500
C47C C48C 1.3900
C47C H47C 0.9500
C48C C49C 1.3900
C48C H48C 0.9500
C49C C50C 1.3900
C49C H49C 0.9500
C50C H50C 0.9500

loop_
_geom_torsion_atom_site_label_1
_geom_torsion_atom_site_label_2
_geom_torsion_atom_site_label_3
_geom_torsion_atom_site_label_4
_geom_torsion
C15 P1 C1 C2 -137.0(4)
C9 P1 C1 C2 118.0(5)
Ru1 P1 C1 C2 -13.9(5)
C15 P1 C1 C6 40.8(5)
C9 P1 C1 C6 -64.2(5)
Ru1 P1 C1 C6 163.9(4)
C6 C1 C2 C3 -2.3(8)
P1 C1 C2 C3 175.6(4)
C6 C1 C2 N1 170.9(5)
P1 C1 C2 N1 -11.3(7)
C7 N1 C2 C1 152.8(5)
C8 N1 C2 C1 -90.8(6)
Ru1 N1 C2 C1 30.5(6)
C7 N1 C2 C3 -34.2(7)
C8 N1 C2 C3 82.2(6)
Ru1 N1 C2 C3 -156.5(5)
C1 C2 C3 C4 0.4(9)
N1 C2 C3 C4 -172.5(5)
C2 C3 C4 C5 1.4(10)
C3 C4 C5 C6 -1.3(10)
C2 C1 C6 C5 2.4(9)
P1 C1 C6 C5 -175.4(4)
C4 C5 C6 C1 -0.6(9)
C1 P1 C9 C10 -98.7(5)
C15 P1 C9 C10 155.2(4)
Ru1 P1 C9 C10 15.9(5)
C1 P1 C9 C14 76.2(5)
C15 P1 C9 C14 -29.9(5)
Ru1 P1 C9 C14 -169.1(4)
C14 C9 C10 C11 1.0(8)
P1 C9 C10 C11 176.0(4)
C9 C10 C11 C12 -0.7(9)
C10 C11 C12 C13 -0.5(11)
C11 C12 C13 C14 1.4(11)
C12 C13 C14 C9 -1.2(11)
C10 C9 C14 C13 0.0(9)
P1 C9 C14 C13 -175.0(5)
C1 P1 C15 C20 33.8(5)
C9 P1 C15 C20 137.6(5)
Ru1 P1 C15 C20 -78.5(5)
C1 P1 C15 C16 -151.0(5)
C9 P1 C15 C16 -47.2(5)
Ru1 P1 C15 C16 96.6(5)
C20 C15 C16 C17 -1.3(9)
P1 C15 C16 C17 -176.6(5)
C15 C16 C17 C18 1.4(10)
C16 C17 C18 C19 0.2(11)
C17 C18 C19 C20 -2.0(11)
C16 C15 C20 C19 -0.4(9)
P1 C15 C20 C19 174.8(5)
C18 C19 C20 C15 2.1(10)
C33 P2 C21 C22 170.4(5)
C27 P2 C21 C22 -88.0(5)
Ru1 P2 C21 C22 38.1(6)
C33 P2 C21 C26 -11.8(5)
C27 P2 C21 C26 89.8(5)
Ru1 P2 C21 C26 -144.1(4)
C26 C21 C22 C23 0.2(10)
P2 C21 C22 C23 178.1(5)
C21 C22 C23 C24 -1.2(11)
C22 C23 C24 C25 1.2(11)
C23 C24 C25 C26 -0.2(11)
C24 C25 C26 C21 -0.8(10)
C22 C21 C26 C25 0.8(9)
P2 C21 C26 C25 -177.0(5)
C33 P2 C27 C32 -59.5(5)
C21 P2 C27 C32 -163.0(4)
Ru1 P2 C27 C32 64.7(4)
C33 P2 C27 C28 118.7(5)
C21 P2 C27 C28 15.2(5)
Ru1 P2 C27 C28 -117.1(4)
C32 C27 C28 C29 1.7(8)
P2 C27 C28 C29 -176.5(5)
C27 C28 C29 C30 -0.7(9)
C28 C29 C30 C31 -0.7(10)
C29 C30 C31 C32 0.9(10)
C30 C31 C32 C27 0.2(9)
C28 C27 C32 C31 -1.5(8)
P2 C27 C32 C31 176.8(5)
C21 P2 C33 C34 79.5(6)
C27 P2 C33 C34 -24.1(6)
Ru1 P2 C33 C34 -145.1(5)
C21 P2 C33 C38 -99.1(5)
C27 P2 C33 C38 157.3(5)
Ru1 P2 C33 C38 36.3(5)
C38 C33 C34 C35 -0.4(10)
P2 C33 C34 C35 -179.0(5)
C33 C34 C35 C36 0.1(11)
C34 C35 C36 C37 -0.3(12)
C35 C36 C37 C38 0.7(12)
C36 C37 C38 C33 -1.0(11)
C34 C33 C38 C37 0.8(10)
P2 C33 C38 C37 179.5(5)
C44 C39 C40 C41 -2.0(17)
C39 C40 C41 C42 2.1(17)
C40 C41 C42 C43 -1.3(16)
C41 C42 C43 C44 0.4(16)
C42 C43 C44 C39 -0.4(17)
C40 C39 C44 C43 1.2(17)
C50 C45 C46 C47 0.0
C45 C46 C47 C48 0.0
C46 C47 C48 C49 0.0
C47 C48 C49 C50 0.0
C48 C49 C50 C45 0.0
C46 C45 C50 C49 0.0
C50B C45B C46B C47B 0.0
C45B C46B C47B C48B 0.0
C46B C47B C48B C49B 0.0
C47B C48B C49B C50B 0.0
C48B C49B C50B C45B 0.0
C46B C45B C50B C49B 0.0
C50C C45C C46C C47C 0.0
C45C C46C C47C C48C 0.0
C46C C47C C48C C49C 0.0
C47C C48C C49C C50C 0.0
C48C C49C C50C C45C 0.0
C46C C45C C50C C49C 0.0
